data_3000077
loop_
_publ_author_name
Sritharan

_journal_name_full 'To be published in  CrystEngComm'
_chemical_formula_sum 'C8 H8 O3'
_symmetry_space_group_name_Hall 'C -2yc'
_symmetry_space_group_name_H-M 'C 1 c 1'
_cell_angle_alpha 90
_cell_angle_beta 120.1250(10)
_cell_angle_gamma 90
_cell_length_a 13.5871(6)
_cell_length_b 16.9298(7)
_cell_length_c 11.0260(5)
_cell_measurement_temperature 296(2)
_cell_volume 2193.71(17)
_diffrn_ambient_temperature 296(2)
_diffrn_radiation_type MoK\a
_diffrn_radiation_wavelength 0.71073
_refine_ls_goodness_of_fit_ref 1.093
_refine_ls_R_factor_all 0.0395
_refine_ls_R_factor_gt 0.0338
_refine_ls_wR_factor_gt 0.0918
_refine_ls_wR_factor_ref 0.0959
_cod_database_code 3000077
_cod_hold_until_date 2016-12-14

loop_
_atom_site_label
_atom_site_fract_x
_atom_site_fract_y
_atom_site_fract_z
? ? ? ?
